data_4332721
loop_
_publ_author_name
'Jess, Inke'
'N\"ather, Christian'

_publ_section_title
;
 Investigations on the Synthesis, Structures, and Properties of New
 Copper(I) 2,3-Dimethylpyrazine Coordination Compounds
;
_journal_issue 18
_journal_name_full 'Inorganic Chemistry'
_journal_page_first 7446
_journal_page_last 7454
_journal_paper_doi 10.1021/ic060747b
_journal_volume 45
_journal_year 2006
_chemical_formula_sum 'C12 H16 Cl3 Cu3 N4'
_chemical_formula_weight 513.26
_chemical_name_systematic
; 
 ? 
;
_space_group_IT_number 2
_symmetry_cell_setting triclinic
_symmetry_space_group_name_Hall '-P 1'
_symmetry_space_group_name_H-M 'P -1'
_atom_sites_solution_hydrogens geom
_atom_sites_solution_primary direct
_atom_sites_solution_secondary difmap
_audit_creation_method SHELXL-97
_cell_angle_alpha 82.887(12)
_cell_angle_beta 85.622(13)
_cell_angle_gamma 81.965(13)
_cell_formula_units_Z 2
_cell_length_a 7.2190(8)
_cell_length_b 9.4162(10)
_cell_length_c 13.0193(14)
_cell_measurement_reflns_used 4120
_cell_measurement_temperature 293(2)
_cell_measurement_theta_max 28
_cell_measurement_theta_min 3
_cell_volume 867.99(17)
_computing_structure_refinement 'SHELXL-97 (Sheldrick, 1997)'
_computing_structure_solution 'SHELXS-97 (Sheldrick, 1990)'
_diffrn_ambient_temperature 293(2)
_diffrn_measured_fraction_theta_full 0.979
_diffrn_measured_fraction_theta_max 0.979
_diffrn_radiation_monochromator graphite
_diffrn_radiation_source 'fine-focus sealed tube'
_diffrn_radiation_type MoK\a
_diffrn_radiation_wavelength 0.71073
_diffrn_reflns_av_R_equivalents 0.0347
_diffrn_reflns_av_sigmaI/netI 0.0451
_diffrn_reflns_limit_h_max 8
_diffrn_reflns_limit_h_min -8
_diffrn_reflns_limit_k_max 10
_diffrn_reflns_limit_k_min -11
_diffrn_reflns_limit_l_max 16
_diffrn_reflns_limit_l_min -16
_diffrn_reflns_number 5893
_diffrn_reflns_theta_full 26.02
_diffrn_reflns_theta_max 26.02
_diffrn_reflns_theta_min 2.85
_exptl_absorpt_coefficient_mu 4.102
_exptl_crystal_colour orange
_exptl_crystal_density_diffrn 1.964
_exptl_crystal_density_method 'not measured'
_exptl_crystal_description block
_exptl_crystal_F_000 508
_exptl_crystal_size_max 0.13
_exptl_crystal_size_mid 0.12
_exptl_crystal_size_min 0.10
_refine_diff_density_max 1.769
_refine_diff_density_min -1.031
_refine_diff_density_rms 0.099
_refine_ls_extinction_coef 0.0065(19)
_refine_ls_extinction_expression Fc^*^=kFc[1+0.001xFc^2^\l^3^/sin(2\q)]^-1/4^
_refine_ls_extinction_method SHELXL
_refine_ls_goodness_of_fit_ref 1.030
_refine_ls_hydrogen_treatment mixed
_refine_ls_matrix_type full
_refine_ls_number_parameters 204
_refine_ls_number_reflns 3340
_refine_ls_number_restraints 0
_refine_ls_restrained_S_all 1.030
_refine_ls_R_factor_all 0.0700
_refine_ls_R_factor_gt 0.0460
_refine_ls_shift/su_max 0.001
_refine_ls_shift/su_mean 0.000
_refine_ls_structure_factor_coef Fsqd
_refine_ls_weighting_details 'calc w=1/[\s^2^(Fo^2^)+(0.0542P)^2^+1.7260P] where P=(Fo^2^+2Fc^2^)/3'
_refine_ls_weighting_scheme calc
_refine_ls_wR_factor_gt 0.1092
_refine_ls_wR_factor_ref 0.1203
_reflns_number_gt 2394
_reflns_number_total 3340
_reflns_threshold_expression >2sigma(I)
_cod_data_source_file ic060747bsup5.cif
_cod_data_source_block d48b
_cod_original_cell_volume 867.99(16)
_cod_original_sg_symbol_H-M P-1
_cod_database_code 4332721

loop_
_symmetry_equiv_pos_as_xyz
'x, y, z'
'-x, -y, -z'

loop_
_atom_site_label
_atom_site_type_symbol
_atom_site_fract_x
_atom_site_fract_y
_atom_site_fract_z
_atom_site_U_iso_or_equiv
_atom_site_adp_type
_atom_site_occupancy
_atom_site_symmetry_multiplicity
_atom_site_calc_flag
_atom_site_refinement_flags
Cu1 Cu 0.24382(9) 0.44372(8) 0.76306(5) 0.0438(2) Uani 1 1 d .
Cu2 Cu 0.21401(12) 0.76516(10) 0.83196(6) 0.0603(3) Uani 1 1 d .
Cu3 Cu 0.16092(13) 0.77178(10) 0.63336(6) 0.0592(3) Uani 1 1 d .
Cl1 Cl -0.00546(18) 0.59936(16) 0.83707(11) 0.0426(3) Uani 1 1 d .
Cl2 Cl 0.1136(3) 0.96342(16) 0.72658(11) 0.0539(4) Uani 1 1 d .
Cl3 Cl 0.43876(19) 0.61769(17) 0.66223(10) 0.0479(4) Uani 1 1 d .
N1 N 0.1268(6) 0.3596(4) 0.6524(3) 0.0295(9) Uani 1 1 d .
C1 C 0.2247(7) 0.2673(5) 0.5917(3) 0.0307(10) Uani 1 1 d .
C2 C 0.1415(7) 0.2211(6) 0.5088(3) 0.0319(11) Uani 1 1 d .
N2 N -0.0366(6) 0.2723(5) 0.4876(3) 0.0346(10) Uani 1 1 d .
C3 C -0.1333(7) 0.3644(6) 0.5496(4) 0.0345(11) Uani 1 1 d .
H3 H -0.2569 0.4005 0.5366 0.041 Uiso 1 1 calc R
C4 C -0.0542(7) 0.4066(6) 0.6317(4) 0.0317(11) Uani 1 1 d .
H4 H -0.1262 0.4686 0.6740 0.038 Uiso 1 1 calc R
C5 C 0.4253(7) 0.2140(7) 0.6141(4) 0.0437(13) Uani 1 1 d .
H5A H 0.4632 0.2668 0.6657 0.066 Uiso 1 1 calc R
H5B H 0.5037 0.2281 0.5518 0.066 Uiso 1 1 calc R
H5C H 0.4371 0.1131 0.6393 0.066 Uiso 1 1 calc R
C6 C 0.2467(9) 0.1133(7) 0.4443(5) 0.0495(14) Uani 1 1 d .
H6A H 0.1702 0.0980 0.3905 0.074 Uiso 1 1 calc R
H6B H 0.2785 0.0238 0.4870 0.074 Uiso 1 1 calc R
H6C H 0.3592 0.1484 0.4137 0.074 Uiso 1 1 calc R
N11 N 0.3753(6) 0.7291(5) 0.9511(3) 0.0350(9) Uani 1 1 d .
C11 C 0.5345(7) 0.7853(6) 0.9568(3) 0.0316(11) Uani 1 1 d .
C12 C 0.6424(7) 0.7467(6) 1.0450(4) 0.0321(11) Uani 1 1 d .
N12 N 0.5891(6) 0.6498(5) 1.1225(3) 0.0329(9) Uani 1 1 d .
C13 C 0.4269(7) 0.5968(6) 1.1154(4) 0.0341(11) Uani 1 1 d .
H13 H 0.3862 0.5317 1.1691 0.041 Uiso 1 1 calc R
C14 C 0.3208(7) 0.6360(6) 1.0313(4) 0.0361(11) Uani 1 1 d .
H14 H 0.2091 0.5979 1.0294 0.043 Uiso 1 1 calc R
C15 C 0.5942(8) 0.8883(7) 0.8675(4) 0.0475(14) Uani 1 1 d .
H15A H 0.4961 0.9115 0.8201 0.071 Uiso 1 1 calc R
H15B H 0.7056 0.8445 0.8325 0.071 Uiso 1 1 calc R
H15C H 0.6193 0.9749 0.8927 0.071 Uiso 1 1 calc R
C16 C 0.8192(8) 0.8099(7) 1.0547(5) 0.0457(14) Uani 1 1 d .
H16A H 0.8791 0.7631 1.1155 0.069 Uiso 1 1 calc R
H16B H 0.7894 0.9113 1.0601 0.069 Uiso 1 1 calc R
H16C H 0.9020 0.7955 0.9945 0.069 Uiso 1 1 calc R

loop_
_atom_site_aniso_label
_atom_site_aniso_U_11
_atom_site_aniso_U_22
_atom_site_aniso_U_33
_atom_site_aniso_U_23
_atom_site_aniso_U_13
_atom_site_aniso_U_12
Cu1 0.0390(4) 0.0622(5) 0.0329(4) -0.0143(3) -0.0158(3) -0.0011(3)
Cu2 0.0680(5) 0.0740(6) 0.0395(4) 0.0089(4) -0.0289(4) -0.0117(4)
Cu3 0.0766(6) 0.0658(6) 0.0428(4) -0.0165(4) -0.0242(4) -0.0158(4)
Cl1 0.0362(7) 0.0464(8) 0.0484(7) -0.0188(6) -0.0012(5) -0.0060(6)
Cl2 0.0874(11) 0.0343(8) 0.0443(7) -0.0005(6) -0.0282(7) -0.0136(7)
Cl3 0.0414(7) 0.0614(10) 0.0405(7) 0.0103(6) -0.0111(6) -0.0156(6)
N1 0.033(2) 0.033(2) 0.0231(18) -0.0035(16) -0.0079(16) -0.0053(17)
C1 0.031(2) 0.034(3) 0.027(2) -0.0001(19) -0.0031(19) -0.009(2)
C2 0.039(3) 0.035(3) 0.023(2) -0.0017(19) -0.0036(19) -0.009(2)
N2 0.041(2) 0.038(3) 0.0269(19) -0.0029(17) -0.0123(17) -0.0095(19)
C3 0.030(3) 0.042(3) 0.033(2) -0.005(2) -0.008(2) -0.007(2)
C4 0.028(2) 0.040(3) 0.029(2) -0.005(2) -0.0034(19) -0.007(2)
C5 0.031(3) 0.055(4) 0.046(3) -0.013(3) -0.009(2) 0.001(2)
C6 0.053(4) 0.052(4) 0.048(3) -0.022(3) -0.006(3) -0.007(3)
N11 0.039(2) 0.041(3) 0.0260(19) -0.0042(17) -0.0117(17) -0.0035(19)
C11 0.035(3) 0.033(3) 0.026(2) -0.0072(19) -0.0038(19) 0.000(2)
C12 0.034(3) 0.035(3) 0.029(2) -0.012(2) -0.0034(19) -0.001(2)
N12 0.031(2) 0.043(3) 0.0245(19) -0.0099(17) -0.0080(16) 0.0025(18)
C13 0.029(2) 0.048(3) 0.025(2) 0.001(2) -0.0023(18) -0.006(2)
C14 0.031(3) 0.047(3) 0.032(2) -0.004(2) -0.006(2) -0.008(2)
C15 0.045(3) 0.053(4) 0.042(3) 0.007(3) -0.003(2) -0.008(3)
C16 0.037(3) 0.058(4) 0.046(3) -0.014(3) -0.007(2) -0.011(3)

loop_
_atom_type_symbol
_atom_type_description
_atom_type_scat_dispersion_real
_atom_type_scat_dispersion_imag
_atom_type_scat_source
C C 0.0033 0.0016 'International Tables Vol C Tables 4.2.6.8 and 6.1.1.4'
H H 0.0000 0.0000 'International Tables Vol C Tables 4.2.6.8 and 6.1.1.4'
N N 0.0061 0.0033 'International Tables Vol C Tables 4.2.6.8 and 6.1.1.4'
Cu Cu 0.3201 1.2651 'International Tables Vol C Tables 4.2.6.8 and 6.1.1.4'
Cl Cl 0.1484 0.1585 'International Tables Vol C Tables 4.2.6.8 and 6.1.1.4'

loop_
_geom_angle_atom_site_label_1
_geom_angle_atom_site_label_2
_geom_angle_atom_site_label_3
_geom_angle
_geom_angle_site_symmetry_1
_geom_angle_site_symmetry_3
N1 Cu1 N12 131.65(17) . 2_667
N1 Cu1 Cl1 104.75(12) . .
N12 Cu1 Cl1 108.21(12) 2_667 .
N1 Cu1 Cl3 103.53(12) . .
N12 Cu1 Cl3 102.74(13) 2_667 .
Cl1 Cu1 Cl3 102.45(6) . .
N11 Cu2 Cl2 133.60(14) . .
N11 Cu2 Cl1 113.61(14) . .
Cl2 Cu2 Cl1 108.33(6) . .
N11 Cu2 Cu3 152.08(14) . .
Cl2 Cu2 Cu3 54.76(5) . .
Cl1 Cu2 Cu3 78.73(5) . .
N2 Cu3 Cl2 132.02(14) 2_566 .
N2 Cu3 Cl3 111.92(14) 2_566 .
Cl2 Cu3 Cl3 114.93(6) . .
N2 Cu3 Cu2 155.23(13) 2_566 .
Cl2 Cu3 Cu2 53.82(4) . .
Cl3 Cu3 Cu2 74.17(5) . .
Cu2 Cl1 Cu1 85.97(5) . .
Cu2 Cl2 Cu3 71.43(6) . .
Cu3 Cl3 Cu1 87.26(5) . .
C1 N1 C4 117.7(4) . .
C1 N1 Cu1 122.7(3) . .
C4 N1 Cu1 119.4(3) . .
N1 C1 C2 120.9(4) . .
N1 C1 C5 118.1(4) . .
C2 C1 C5 121.0(5) . .
N2 C2 C1 120.6(5) . .
N2 C2 C6 118.3(4) . .
C1 C2 C6 121.1(5) . .
C2 N2 C3 117.8(4) . .
C2 N2 Cu3 124.1(3) . 2_566
C3 N2 Cu3 118.0(3) . 2_566
N2 C3 C4 121.7(5) . .
N1 C4 C3 121.3(5) . .
C11 N11 C14 118.4(4) . .
C11 N11 Cu2 125.6(3) . .
C14 N11 Cu2 116.0(3) . .
N11 C11 C12 120.4(5) . .
N11 C11 C15 118.1(4) . .
C12 C11 C15 121.5(5) . .
N12 C12 C11 120.3(5) . .
N12 C12 C16 118.0(4) . .
C11 C12 C16 121.7(5) . .
C12 N12 C13 117.9(4) . .
C12 N12 Cu1 123.6(3) . 2_667
C13 N12 Cu1 117.8(4) . 2_667
N12 C13 C14 121.9(5) . .
N11 C14 C13 121.1(5) . .

loop_
_geom_bond_atom_site_label_1
_geom_bond_atom_site_label_2
_geom_bond_distance
_geom_bond_site_symmetry_2
Cu1 N1 2.018(4) .
Cu1 N12 2.026(4) 2_667
Cu1 Cl1 2.3796(15) .
Cu1 Cl3 2.4934(16) .
Cu2 N11 1.978(4) .
Cu2 Cl2 2.2433(17) .
Cu2 Cl1 2.3668(17) .
Cu2 Cu3 2.6346(10) .
Cu3 N2 1.984(4) 2_566
Cu3 Cl2 2.2699(17) .
Cu3 Cl3 2.3315(18) .
N1 C1 1.339(6) .
N1 C4 1.355(6) .
C1 C2 1.415(7) .
C1 C5 1.503(7) .
C2 N2 1.345(7) .
C2 C6 1.487(8) .
N2 C3 1.346(7) .
N2 Cu3 1.984(4) 2_566
C3 C4 1.374(7) .
N11 C11 1.341(7) .
N11 C14 1.349(7) .
C11 C12 1.419(7) .
C11 C15 1.496(7) .
C12 N12 1.345(7) .
C12 C16 1.501(7) .
N12 C13 1.349(7) .
N12 Cu1 2.026(4) 2_667
C13 C14 1.367(7) .
